data_7702387
loop_
_publ_author_name
'Pleus, Rainer J.'
'Waden, Harald'
'Saak, Wolfgang'
'Haase, Detlev'
'Pohl, Siegfried'

_publ_section_title
;
 Preparation of the first sulfur-containing cobalt and nickel complexes
 stabilised by the macrocyclic cyclam ligand; observation of S--H bond
 activation
;
_journal_issue 15
_journal_name_full 'Journal of the Chemical Society, Dalton Transactions'
_journal_page_first 2601
_journal_paper_doi 10.1039/a902015b
_journal_year 1999
_chemical_formula_sum 'C20 H52 N8 Ni2 S4'
_chemical_formula_weight 650.36
_space_group_IT_number 61
_space_group_name_Hall '-P 2ac 2ab'
_space_group_name_H-M_alt 'P b c a'
_symmetry_cell_setting orthorhombic
_symmetry_space_group_name_H-M 'P b c a'
_atom_sites_solution_hydrogens geom
_atom_sites_solution_primary direct
_atom_sites_solution_secondary difmap
_audit_creation_method SHELXL
_cell_angle_alpha 90.00
_cell_angle_beta 90.00
_cell_angle_gamma 90.00
_cell_formula_units_Z 4
_cell_length_a 12.6250(10)
_cell_length_b 14.8910(10)
_cell_length_c 16.2020(10)
_cell_measurement_reflns_used 44
_cell_measurement_temperature 296(2)
_cell_measurement_theta_max 16.51
_cell_measurement_theta_min 13.96
_cell_volume 3046.0(4)
_computing_cell_refinement 'STADI4 (STOE, 1994)'
_computing_data_collection 'STADI4 (STOE, 1994)'
_computing_data_reduction 'X-RED  (STOE, 1994)'
_computing_molecular_graphics 'SHELXTL-PC (Siemens, 1990)'
_computing_publication_material 'SHELXL-93 (Sheldrick, 1993)'
_computing_structure_refinement 'SHELXL-93 (Sheldrick, 1993)'
_computing_structure_solution 'SHELXTL-PC (Siemens, 1990)'
_diffrn_ambient_temperature 296(2)
_diffrn_measurement_device 'Siemens STOE AED2 4-circle-diffractometer'
_diffrn_measurement_method
; Scan width (omega) = 1.40 - 1.58, scan ratio 2theta:omega = 0.00
  I(Net) and sigma(I) calculated according to Blessing (1987)
;
_diffrn_radiation_monochromator graphite
_diffrn_radiation_source 'fine-focus sealed tube'
_diffrn_radiation_type MoK\a
_diffrn_radiation_wavelength 0.71073
_diffrn_reflns_av_R_equivalents 0.0000
_diffrn_reflns_av_sigmaI/netI 0.0377
_diffrn_reflns_limit_h_max 15
_diffrn_reflns_limit_h_min 0
_diffrn_reflns_limit_k_max 17
_diffrn_reflns_limit_k_min 0
_diffrn_reflns_limit_l_max 19
_diffrn_reflns_limit_l_min 0
_diffrn_reflns_number 2671
_diffrn_reflns_theta_max 24.99
_diffrn_reflns_theta_min 1.62
_diffrn_standards_decay_% 2.6
_diffrn_standards_interval_time 45
_diffrn_standards_number 3
_exptl_absorpt_coefficient_mu 1.535
_exptl_absorpt_correction_T_max 0.3730
_exptl_absorpt_correction_T_min 0.2572
_exptl_absorpt_correction_type psi-scan
_exptl_crystal_density_diffrn 1.418
_exptl_crystal_description plate
_exptl_crystal_F_000 1392
_exptl_crystal_size_max 0.360
_exptl_crystal_size_mid 0.360
_exptl_crystal_size_min 0.080
_refine_diff_density_max 0.380
_refine_diff_density_min -0.300
_refine_diff_density_rms 0.000
_refine_ls_extinction_method none
_refine_ls_goodness_of_fit_all 1.034
_refine_ls_goodness_of_fit_obs 1.029
_refine_ls_matrix_type full
_refine_ls_number_parameters 184
_refine_ls_number_reflns 2670
_refine_ls_number_restraints 0
_refine_ls_restrained_S_all 1.034
_refine_ls_restrained_S_obs 1.029
_refine_ls_R_factor_all 0.0954
_refine_ls_R_factor_obs 0.0461
_refine_ls_shift/esd_max -0.002
_refine_ls_shift/esd_mean 0.000
_refine_ls_structure_factor_coef Fsqd
_refine_ls_weighting_details 'w=1/[\s^2^(Fo^2^)+(0.0339P)^2^+0.00P] where P=(Fo^2^+2Fc^2^)/3'
_refine_ls_weighting_scheme calc
_refine_ls_wR_factor_all 0.0900
_refine_ls_wR_factor_obs 0.0753
_reflns_number_observed 1683
_reflns_number_total 2671
_reflns_observed_criterion >2sigma(I)
_cod_data_source_file 902015b.txt
_cod_data_source_block compound_6
_cod_depositor_comments
;
The following automatic conversions were performed:

data item '_exptl_absorpt_correction_type' value 'Psi-Scan' was
changed to 'psi-scan' in accordance with the
/home/saulius/struct/COD-crude-data/automatic-downloads/DataCite-retrospective/RSC/depositions/lib/dictionaries/cif_core.dic
dictionary named 'cif_core.dic' version 2.4.2 last updated on
2011-04-26.

data item '_refine_ls_weighting_scheme' value 'calc
w=1/[\s^2^(Fo^2^)+(0.0339P)^2^+0.00P] where P=(Fo^2^+2Fc^2^)/3' was
changed to 'calc'. A new data item '_refine_ls_weighting_details' was
created with the value set to 'w=1/[\s^2^(Fo^2^)+(0.0339P)^2^+0.00P]
where P=(Fo^2^+2Fc^2^)/3'.

Automatic conversion script
Id: cif_fix_values 6909 2019-04-08 15:41:33Z antanas 
;
_cod_original_sg_symbol_H-M Pbca
_cod_database_code 7702387

loop_
_symmetry_equiv_pos_as_xyz
'x, y, z'
'-x+1/2, -y, z+1/2'
'-x, y+1/2, -z+1/2'
'x+1/2, -y+1/2, -z'
'-x, -y, -z'
'x-1/2, y, -z-1/2'
'x, -y-1/2, z-1/2'
'-x-1/2, y-1/2, z'

loop_
_atom_site_aniso_label
_atom_site_aniso_U_11
_atom_site_aniso_U_22
_atom_site_aniso_U_33
_atom_site_aniso_U_23
_atom_site_aniso_U_13
_atom_site_aniso_U_12
Ni 0.0291(3) 0.0267(2) 0.0316(3) -0.0020(3) 0.0019(3) 0.0000(2)
S1 0.0383(6) 0.0408(6) 0.0442(7) -0.0089(6) -0.0001(6) 0.0097(5)
S2 0.0395(7) 0.0388(7) 0.0548(10) 0.0006(7) -0.0034(6) -0.0079(6)
N1 0.0551(26) 0.0329(21) 0.0390(25) -0.0009(19) 0.0119(19) 0.0043(20)
N2 0.0327(19) 0.0300(19) 0.0488(25) -0.0065(21) 0.0024(18) -0.0026(17)
N3 0.0268(19) 0.0373(19) 0.0414(24) 0.0006(18) 0.0086(22) -0.0009(17)
N4 0.0297(22) 0.0362(20) 0.0454(25) -0.0089(17) 0.0008(21) 0.0031(19)
C1 0.0618(33) 0.0405(26) 0.0556(34) 0.0052(25) 0.0275(29) -0.0028(25)
C2 0.0394(25) 0.0444(27) 0.0586(34) -0.0041(25) 0.0163(25) -0.0065(23)
C3 0.0319(21) 0.0467(24) 0.0578(32) -0.0068(28) -0.0054(22) 0.0018(22)
C4 0.0381(26) 0.0556(30) 0.0491(31) -0.0014(27) -0.0115(22) 0.0076(22)
C5 0.0494(30) 0.0509(27) 0.0374(28) 0.0069(23) 0.0007(24) 0.0041(24)
C6 0.0393(23) 0.0275(22) 0.0578(32) 0.0037(20) 0.0098(24) -0.0021(20)
C7 0.0335(23) 0.0274(22) 0.0627(32) -0.0053(22) 0.0013(23) -0.0039(19)
C8 0.0486(30) 0.0494(28) 0.0477(33) -0.0183(25) -0.0031(25) 0.0068(23)
C9 0.0790(40) 0.0615(29) 0.0319(26) -0.0099(25) 0.0017(27) 0.0074(30)
C10 0.0771(40) 0.0523(28) 0.0346(30) 0.0044(23) 0.0016(27) 0.0088(28)

loop_
_atom_site_label
_atom_site_type_symbol
_atom_site_fract_x
_atom_site_fract_y
_atom_site_fract_z
_atom_site_U_iso_or_equiv
_atom_site_thermal_displace_type
_atom_site_occupancy
_atom_site_calc_flag
_atom_site_refinement_flags
Ni1 Ni 0.1061(1) 0.9249(1) 0.4586(1) 0.0291(2) Uani 1 d .
S1 S -0.0906(1) 0.9449(1) 0.4478(1) 0.0411(3) Uani 1 d .
H1SA H -0.1276(52) 0.8874(45) 0.48971(42) 0.0493(0) Uiso 0.60 d P
H1SB H -0.0264(96) 0.9724(75) 0.4691(68) 0.0493(0) Uiso 0.40 d P
S2 S 0.1467(1) 1.2302(1) 0.3678(1) 0.0444(3) Uani 1 d .
H2SA H 0.0974(119) 1.2677(97) 0.3621(86) 0.0533(0) Uiso 0.40 d P
H2SB H 0.1453(56) 1.2370(48) 0.3129(60) 0.0533(0) Uiso 0.60 d P
N1 N 0.1432(3) 1.0011(3) 0.3512(2) 0.0423(10) Uani 1 d .
H1N H 0.1260(33) 1.0525(29) 0.3657(27) 0.0417(139) Uiso 1 calc R
N2 N 0.2754(3) 0.9226(3) 0.4711(2) 0.0372(9) Uani 1 d .
H2N H 0.2951(30) 0.8771(26) 0.4505(26) 0.0317(126) Uiso 1 calc R
N3 N 0.0985(3) 0.8269(2) 0.5543(2) 0.0352(9) Uani 1 d .
H3N H 0.0415(34) 0.8290(28) 0.5757(29) 0.0419(147) Uiso 1 calc R
N4 N 0.1006(3) 0.8091(2) 0.3822(2) 0.0371(9) Uani 1 d .
H4N H 0.1579(32) 0.7944(27) 0.3725(26) 0.0342(140) Uiso 1 calc R
C1 C 0.2585(4) 0.9974(3) 0.3381(3) 0.0526(13) Uani 1 d .
H1A H 0.2812(4) 1.0487(3) 0.3058(3) 0.0631(0) Uiso 1 calc R
H1B H 0.2765(4) 0.9433(3) 0.3079(3) 0.0631(0) Uiso 1 calc R
C2 C 0.3143(4) 0.9974(3) 0.4207(3) 0.0475(12) Uani 1 d .
H2A H 0.3901(4) 0.9916(3) 0.4125(3) 0.0570(0) Uiso 1 calc R
H2B H 0.3001(4) 1.0537(3) 0.4491(3) 0.0570(0) Uiso 1 calc R
C3 C 0.3191(3) 0.9237(3) 0.5550(3) 0.0454(11) Uani 1 d .
H3A H 0.2960(3) 0.9780(3) 0.5827(3) 0.0545(0) Uiso 1 calc R
H3B H 0.3958(3) 0.9252(3) 0.5517(3) 0.0545(0) Uiso 1 calc R
C4 C 0.2852(3) 0.8433(3) 0.6052(3) 0.0476(12) Uani 1 d .
H4A H 0.3257(3) 0.8429(3) 0.6561(3) 0.0571(0) Uiso 1 calc R
H4B H 0.3033(3) 0.7893(3) 0.5749(3) 0.0571(0) Uiso 1 calc R
C5 C 0.1683(3) 0.8393(3) 0.6268(3) 0.0459(12) Uani 1 d .
H5A H 0.1564(3) 0.7903(3) 0.6651(3) 0.0551(0) Uiso 1 calc R
H5B H 0.1488(3) 0.8947(3) 0.6544(3) 0.0550(0) Uiso 1 calc R
C6 C 0.1101(4) 0.7375(3) 0.5159(3) 0.0416(11) Uani 1 d .
H6A H 0.0786(4) 0.6923(3) 0.5513(3) 0.0499(0) Uiso 1 calc R
H6B H 0.1846(4) 0.7233(3) 0.5092(3) 0.0499(0) Uiso 1 calc R
C7 C 0.0561(3) 0.7371(3) 0.4331(3) 0.0412(11) Uani 1 d .
H7A H 0.0670(3) 0.6796(3) 0.4063(3) 0.0494(0) Uiso 1 calc R
H7B H -0.0195(3) 0.7461(3) 0.4401(3) 0.0494(0) Uiso 1 calc R
C8 C 0.0430(4) 0.8166(3) 0.3036(3) 0.0486(13) Uani 1 d .
H8A H -0.0302(4) 0.8321(3) 0.3151(3) 0.0583(0) Uiso 1 calc R
H8B H 0.0433(4) 0.7585(3) 0.2765(3) 0.0583(0) Uiso 1 calc R
C9 C 0.0889(4) 0.8854(3) 0.2457(3) 0.0575(14) Uani 1 d .
H9A H 0.0527(4) 0.8805(3) 0.1930(3) 0.0690(0) Uiso 1 calc R
H9B H 0.1628(4) 0.8709(3) 0.2363(3) 0.0690(0) Uiso 1 calc R
C10 C 0.0818(4) 0.9824(3) 0.2751(3) 0.0546(14) Uani 1 d .
H10A H 0.1073(4) 1.0214(3) 0.2314(3) 0.0656(0) Uiso 1 calc R
H10B H 0.0081(4) 0.9972(3) 0.2850(3) 0.0656(0) Uiso 1 calc R

loop_
_atom_type_symbol
_atom_type_description
_atom_type_scat_dispersion_real
_atom_type_scat_dispersion_imag
_atom_type_scat_source
C C 0.0033 0.0016 'International Tables Vol C Tables 4.2.6.8 and 6.1.1.4'
H H 0.0000 0.0000 'International Tables Vol C Tables 4.2.6.8 and 6.1.1.4'
N N 0.0061 0.0033 'International Tables Vol C Tables 4.2.6.8 and 6.1.1.4'
S S 0.1246 0.1234 'International Tables Vol C Tables 4.2.6.8 and 6.1.1.4'
Ni Ni 0.3393 1.1124 'International Tables Vol C Tables 4.2.6.8 and 6.1.1.4'

loop_
_geom_angle_atom_site_label_1
_geom_angle_atom_site_label_2
_geom_angle_atom_site_label_3
_geom_angle
_geom_angle_site_symmetry_3
N1 Ni1 N4 87.9(2) .
N3 Ni1 N4 82.4(1) .
N3 Ni1 N1 165.7(2) .
N2 Ni1 N4 94.3(2) .
N2 Ni1 N1 82.3(2) .
N2 Ni1 N3 88.0(2) .
S1 Ni1 N4 173.2(1) 5_576
S1 Ni1 N1 95.8(1) 5_576
S1 Ni1 N3 95.0(1) 5_576
S1 Ni1 N2 91.9(1) 5_576
S1 Ni1 N4 91.4(1) .
S1 Ni1 N1 95.6(1) .
S1 Ni1 N3 95.0(1) .
S1 Ni1 N2 173.9(1) .
S1 Ni1 S1 82.6(1) 5_576
H1SB Ni1 N4 109.9(33) .
H1SB Ni1 N1 94.1(37) .
H1SB Ni1 N3 99.0(37) .
H1SB Ni1 N2 155.5(34) .
H1SB Ni1 S1 64.3(33) 5_576
H1SB Ni1 S1 18.6(33) .
Ni1 S1 Ni1 97.4(1) 5_576
H1SA S1 Ni1 100.6(32) 5_576
H1SA S1 Ni1 105.3(31) .
H1SB S1 Ni1 61.1(67) 5_576
H1SB S1 Ni1 36.8(68) .
H1SB S1 H1SA 115.4(75) .
H2SB S2 H2SA 78.6(91) .
C10 N1 C1 113.0(4) .
Ni1 N1 C1 108.4(3) .
Ni1 N1 C10 117.7(3) .
H1N N1 C1 109.5(30) .
H1N N1 C10 105.8(31) .
H1N N1 Ni1 101.7(31) .
C2 N2 C3 112.4(4) .
Ni1 N2 C3 117.5(3) .
Ni1 N2 C2 105.6(3) .
H2N N2 C3 106.3(31) .
H2N N2 C2 108.0(30) .
H2N N2 Ni1 106.5(28) .
C5 N3 C6 112.8(4) .
Ni1 N3 C6 107.8(3) .
Ni1 N3 C5 117.8(3) .
H3N N3 C6 107.8(31) .
H3N N3 C5 100.8(34) .
H3N N3 Ni1 109.3(33) .
C8 N4 C7 110.7(4) .
Ni1 N4 C7 106.1(3) .
Ni1 N4 C8 117.3(3) .
H4N N4 C7 105.5(31) .
H4N N4 C8 108.1(33) .
H4N N4 Ni1 108.5(31) .
C2 C1 N1 109.5(4) .
H1A C1 N1 109.9(2) .
H1A C1 C2 109.9(3) .
H1B C1 N1 109.6(3) .
H1B C1 C2 109.7(3) .
H1B C1 H1A 108.2 .
C1 C2 N2 109.6(4) .
H2A C2 N2 109.8(2) .
H2A C2 C1 109.7(3) .
H2B C2 N2 109.6(2) .
H2B C2 C1 109.8(3) .
H2B C2 H2A 108.3 .
C4 C3 N2 112.6(4) .
H3A C3 N2 108.9(2) .
H3A C3 C4 109.0(3) .
H3B C3 N2 109.0(2) .
H3B C3 C4 109.4(2) .
H3B C3 H3A 107.8 .
C5 C4 C3 115.6(4) .
H4A C4 C3 108.3(2) .
H4A C4 C5 108.5(3) .
H4B C4 C3 108.5(3) .
H4B C4 C5 108.3(3) .
H4B C4 H4A 107.5(5) .
C4 C5 N3 113.7(4) .
H5A C5 N3 108.8(2) .
H5A C5 C4 109.2(2) .
H5B C5 N3 108.7(2) .
H5B C5 C4 108.6(3) .
H5B C5 H5A 107.7 .
C7 C6 N3 109.5(3) .
H6A C6 N3 109.7(2) .
H6A C6 C7 109.8(2) .
H6B C6 N3 109.8(2) .
H6B C6 C7 109.8(2) .
H6B C6 H6A 108.2 .
C6 C7 N4 109.0(3) .
H7A C7 N4 109.9(2) .
H7A C7 C6 109.7(2) .
H7B C7 N4 110.0(2) .
H7B C7 C6 110.0(2) .
H7B C7 H7A 108.3 .
C9 C8 N4 113.7(4) .
H8A C8 N4 108.9(3) .
H8A C8 C9 108.9(3) .
H8B C8 N4 108.8(2) .
H8B C8 C9 108.8(3) .
H8B C8 H8A 107.7 .
C10 C9 C8 115.3(4) .
H9A C9 C8 108.4(3) .
H9A C9 C10 108.5(3) .
H9B C9 C8 108.5(3) .
H9B C9 C10 108.4(3) .
H9B C9 H9A 107.5 .
C9 C10 N1 114.1(4) .
H10A C10 N1 108.7(2) .
H10A C10 C9 108.6(3) .
H10B C10 N1 108.8(3) .
H10B C10 C9 108.8(3) .
H10B C10 H10A 107.7 .

loop_
_geom_bond_atom_site_label_1
_geom_bond_atom_site_label_2
_geom_bond_distance
_geom_bond_site_symmetry_2
Ni1 N4 2.124(3) .
Ni1 N1 2.130(4) .
Ni1 N3 2.131(4) .
Ni1 N2 2.148(3) .
Ni1 S1 2.470(1) 5_576
Ni1 S1 2.507(1) .
Ni1 H1SB 1.824(122) .
S1 Ni1 2.470(1) 5_576
S1 H1SA 1.188(70) .
S1 H1SB 0.971(113) .
S2 H2SA 0.841(167) .
S2 H2SB 0.894(96) .
N1 C1 1.472(6) .
N1 C10 1.482(6) .
N1 H1N 0.830(42) .
N2 C3 1.466(6) .
N2 C2 1.466(6) .
N2 H2N 0.795(38) .
N3 C6 1.477(5) .
N3 C5 1.480(5) .
N3 H3N 0.799(41) .
N4 C7 1.464(6) .
N4 C8 1.470(6) .
N4 H4N 0.772(39) .
C1 C2 1.513(7) .
C1 H1A 0.970 .
C1 H1B 0.970 .
C2 H2A 0.970 .
C2 H2B 0.970 .
C3 C4 1.509(6) .
C3 H3A 0.970 .
C3 H3B 0.970 .
C4 C5 1.517(6) .
C4 H4A 0.970 .
C4 H4B 0.970 .
C5 H5A 0.970 .
C5 H5B 0.970 .
C6 C7 1.505(6) .
C6 H6A 0.970 .
C6 H6B 0.970 .
C7 H7A 0.970 .
C7 H7B 0.970 .
C8 C9 1.506(7) .
C8 H8A 0.970 .
C8 H8B 0.970 .
C9 C10 1.524(6) .
C9 H9A 0.970 .
C9 H9B 0.970 .
C10 H10A 0.970 .
C10 H10B 0.970 .
